data_7101774
loop_
_publ_author_name
'Maeda, Hiromitsu'
'Ito, Yoshihiro'
'Kusunose, Yukio'
'Nakanishi, Takashi'

_publ_section_title
;
 Di-pyrrolyl-pyrazoles: anion receptors in protonated form and
 efficient building blocks for organized structures.
;
_journal_issue 11
_journal_name_full 'Chemical communications (Cambridge, England)'
_journal_page_first 1136
_journal_page_last 1138
_journal_paper_doi 10.1039/b615787d
_journal_year 2007
_chemical_formula_sum 'C13 H14 N4'
_chemical_formula_weight 226.28
_chemical_name_systematic
;
?
;
_space_group_IT_number 15
_symmetry_cell_setting monoclinic
_symmetry_Int_Tables_number 15
_symmetry_space_group_name_Hall '-C 2yc'
_symmetry_space_group_name_H-M 'C 1 2/c 1'
_atom_sites_solution_hydrogens geom
_atom_sites_solution_primary direct
_atom_sites_solution_secondary difmap
_audit_creation_method SHELXL-97
_cell_angle_alpha 90.00
_cell_angle_beta 90.023(10)
_cell_angle_gamma 90.00
_cell_formula_units_Z 32
_cell_length_a 16.129(5)
_cell_length_b 16.450(4)
_cell_length_c 36.383(9)
_cell_measurement_reflns_used 20254
_cell_measurement_temperature 123(2)
_cell_measurement_theta_max 27.5
_cell_measurement_theta_min 3.0
_cell_volume 9653(4)
_computing_cell_refinement PROCESS-AUTO
_computing_data_collection PROCESS-AUTO
_computing_data_reduction CrystalStructure
_computing_publication_material 'CrystalStructure 3.6.0'
_computing_structure_refinement 'SHELXL-97 (Sheldrick, 1997)'
_computing_structure_solution 'SHELXS-97 (Sheldrick, 1990)'
_diffrn_ambient_temperature 123(2)
_diffrn_detector_area_resol_mean 10.00
_diffrn_measured_fraction_theta_full 0.993
_diffrn_measured_fraction_theta_max 0.993
_diffrn_measurement_device_type 'Rigaku RAXIS-RAPID'
_diffrn_measurement_method \w
_diffrn_radiation_monochromator graphite
_diffrn_radiation_source 'fine-focus sealed tube'
_diffrn_radiation_type MoK\a
_diffrn_radiation_wavelength 0.71075
_diffrn_reflns_av_R_equivalents 0.1009
_diffrn_reflns_av_sigmaI/netI 0.0905
_diffrn_reflns_limit_h_max 20
_diffrn_reflns_limit_h_min -20
_diffrn_reflns_limit_k_max 18
_diffrn_reflns_limit_k_min -21
_diffrn_reflns_limit_l_max 47
_diffrn_reflns_limit_l_min -46
_diffrn_reflns_number 45036
_diffrn_reflns_theta_full 27.48
_diffrn_reflns_theta_max 27.48
_diffrn_reflns_theta_min 2.99
_exptl_absorpt_coefficient_mu 0.078
_exptl_absorpt_correction_T_max 0.9961
_exptl_absorpt_correction_T_min 0.9922
_exptl_absorpt_correction_type none
_exptl_crystal_colour colorless
_exptl_crystal_density_diffrn 1.246
_exptl_crystal_density_method 'not measured'
_exptl_crystal_description prism
_exptl_crystal_F_000 3840
_exptl_crystal_size_max 0.10
_exptl_crystal_size_mid 0.10
_exptl_crystal_size_min 0.05
_refine_diff_density_max 0.536
_refine_diff_density_min -0.563
_refine_diff_density_rms 0.067
_refine_ls_extinction_method none
_refine_ls_goodness_of_fit_ref 1.022
_refine_ls_hydrogen_treatment constr
_refine_ls_matrix_type full
_refine_ls_number_parameters 614
_refine_ls_number_reflns 10976
_refine_ls_number_restraints 0
_refine_ls_restrained_S_all 1.022
_refine_ls_R_factor_all 0.1524
_refine_ls_R_factor_gt 0.0870
_refine_ls_shift/su_max 0.000
_refine_ls_shift/su_mean 0.000
_refine_ls_structure_factor_coef Fsqd
_refine_ls_weighting_details 'calc w=1/[\s^2^(Fo^2^)+(0.1048P)^2^+19.0511P] where P=(Fo^2^+2Fc^2^)/3'
_refine_ls_weighting_scheme calc
_refine_ls_wR_factor_gt 0.2030
_refine_ls_wR_factor_ref 0.2387
_reflns_number_gt 6337
_reflns_number_total 10976
_reflns_threshold_expression >2sigma(I)
_cod_data_source_file b615787d.txt
_cod_data_source_block shelxl_3
_cod_depositor_comments
;
The following automatic conversions were performed:
'_symmetry_cell_setting' value 'Monoclinic' changed to 'monoclinic'
according to '/home/saulius/struct/CIF-dictionaries/cif_core.dic'
dictionary named 'cif_core.dic' version 2.4.1 from 2010-06-29.

Automatic conversion script
Id: cif_fix_enum 1527 2010-12-29 10:47:43Z saulius 
;
_cod_original_sg_symbol_H-M 'C 2/c'
_cod_database_code 7101774

loop_
_symmetry_equiv_pos_as_xyz
'x, y, z'
'-x, y, -z+1/2'
'x+1/2, y+1/2, z'
'-x+1/2, y+1/2, -z+1/2'
'-x, -y, -z'
'x, -y, z-1/2'
'-x+1/2, -y+1/2, -z'
'x+1/2, -y+1/2, z-1/2'

loop_
_atom_site_label
_atom_site_type_symbol
_atom_site_fract_x
_atom_site_fract_y
_atom_site_fract_z
_atom_site_U_iso_or_equiv
_atom_site_adp_type
_atom_site_occupancy
_atom_site_symmetry_multiplicity
_atom_site_calc_flag
_atom_site_refinement_flags
N1 N 0.5568(2) 0.36500(19) 0.02324(8) 0.0419(8) Uani 1 1 d .
N2 N 0.49001(17) 0.19678(17) 0.08205(7) 0.0301(6) Uani 1 1 d .
H2N H 0.5104 0.2118 0.1034 0.036 Uiso 1 1 calc R
N3 N 0.45498(17) 0.12277(17) 0.07563(7) 0.0298(6) Uani 1 1 d .
N4 N 0.40329(16) 0.03046(16) -0.01204(7) 0.0288(6) Uani 1 1 d .
N5 N 0.25084(19) -0.0720(2) 0.15283(7) 0.0423(8) Uani 1 1 d .
N6 N 0.46055(17) 0.00051(17) 0.13435(7) 0.0318(6) Uani 1 1 d .
H6N H 0.4518 0.0338 0.1158 0.038 Uiso 1 1 calc R
N7 N 0.53713(17) -0.02143(18) 0.14654(7) 0.0334(7) Uani 1 1 d .
N8 N 0.5976(2) -0.18371(19) 0.20752(8) 0.0452(8) Uani 1 1 d .
N9 N 0.76786(19) -0.15610(18) 0.05500(8) 0.0400(7) Uani 1 1 d .
N10 N 0.68780(17) 0.01298(16) 0.11039(7) 0.0296(6) Uani 1 1 d .
H10N H 0.6404 -0.0073 0.1181 0.035 Uiso 1 1 calc R
N11 N 0.71133(17) 0.09075(17) 0.11569(7) 0.0298(6) Uani 1 1 d .
N12 N 0.80467(18) 0.24657(17) 0.08798(7) 0.0341(7) Uani 1 1 d .
N13 N 0.68953(18) 0.11952(18) 0.25819(7) 0.0364(7) Uani 1 1 d .
N14 N 0.61846(17) 0.18113(17) 0.16879(7) 0.0290(6) Uani 1 1 d .
H14N H 0.6421 0.1429 0.1555 0.035 Uiso 1 1 calc R
N15 N 0.55929(16) 0.23210(17) 0.15603(7) 0.0304(6) Uani 1 1 d .
N16 N 0.40551(19) 0.3442(2) 0.16504(8) 0.0472(9) Uani 1 1 d .
C1 C 0.5707(3) 0.4445(2) 0.03197(10) 0.0497(10) Uani 1 1 d .
H1 H 0.5961 0.4834 0.0163 0.060 Uiso 1 1 calc R
C2 C 0.5424(3) 0.4593(2) 0.06646(10) 0.0453(10) Uani 1 1 d .
H2 H 0.5438 0.5099 0.0790 0.054 Uiso 1 1 calc R
C3 C 0.5106(2) 0.3858(2) 0.08021(9) 0.0356(8) Uani 1 1 d .
H3 H 0.4876 0.3775 0.1039 0.043 Uiso 1 1 calc R
C4 C 0.5188(2) 0.3279(2) 0.05308(8) 0.0305(7) Uani 1 1 d .
C5 C 0.48982(19) 0.2445(2) 0.05192(8) 0.0277(7) Uani 1 1 d .
C6 C 0.4529(2) 0.1996(2) 0.02414(8) 0.0291(7) Uani 1 1 d .
H6 H 0.4440 0.2162 -0.0006 0.035 Uiso 1 1 calc R
C7 C 0.43164(19) 0.1249(2) 0.03994(8) 0.0272(7) Uani 1 1 d .
C8 C 0.3892(2) 0.0556(2) 0.02361(8) 0.0269(7) Uani 1 1 d .
C9 C 0.3342(2) 0.0017(2) 0.03915(9) 0.0333(8) Uani 1 1 d .
H9 H 0.3131 0.0039 0.0635 0.040 Uiso 1 1 calc R
C10 C 0.3149(2) -0.0575(2) 0.01225(9) 0.0355(8) Uani 1 1 d .
H10 H 0.2782 -0.1022 0.0152 0.043 Uiso 1 1 calc R
C11 C 0.3587(2) -0.0384(2) -0.01862(8) 0.0323(8) Uani 1 1 d .
H11 H 0.3582 -0.0682 -0.0410 0.039 Uiso 1 1 calc R
C12 C 0.5805(3) 0.3268(3) -0.01117(11) 0.0689(14) Uani 1 1 d .
H12A H 0.6371 0.3056 -0.0091 0.083 Uiso 1 1 calc R
H12C H 0.5781 0.3670 -0.0310 0.083 Uiso 1 1 calc R
H12B H 0.5424 0.2820 -0.0166 0.083 Uiso 1 1 calc R
C13 C 0.4561(2) 0.0707(2) -0.03943(8) 0.0310(7) Uani 1 1 d .
H13A H 0.5124 0.0487 -0.0379 0.037 Uiso 1 1 calc R
H13B H 0.4574 0.1293 -0.0346 0.037 Uiso 1 1 calc R
H13C H 0.4336 0.0609 -0.0641 0.037 Uiso 1 1 calc R
C14 C 0.1782(3) -0.0374(3) 0.14265(10) 0.0538(11) Uani 1 1 d .
H14 H 0.1253 -0.0627 0.1440 0.065 Uiso 1 1 calc R
C15 C 0.1929(2) 0.0391(3) 0.13018(11) 0.0542(11) Uani 1 1 d .
H15 H 0.1525 0.0766 0.1216 0.065 Uiso 1 1 calc R
C16 C 0.2788(2) 0.0524(2) 0.13224(9) 0.0396(9) Uani 1 1 d .
H16 H 0.3073 0.1005 0.1251 0.047 Uiso 1 1 calc R
C17 C 0.3139(2) -0.0167(2) 0.14639(8) 0.0336(8) Uani 1 1 d .
C18 C 0.3997(2) -0.0349(2) 0.15414(8) 0.0317(8) Uani 1 1 d .
C19 C 0.4386(2) -0.0822(2) 0.18065(8) 0.0350(8) Uani 1 1 d .
H19 H 0.4127 -0.1148 0.1989 0.042 Uiso 1 1 calc R
C20 C 0.5235(2) -0.0720(2) 0.17509(8) 0.0329(8) Uani 1 1 d .
C21 C 0.5939(2) -0.1046(2) 0.19554(9) 0.0362(8) Uani 1 1 d .
C22 C 0.6648(2) -0.0667(2) 0.20647(9) 0.0399(9) Uani 1 1 d .
H22 H 0.6787 -0.0114 0.2022 0.048 Uiso 1 1 calc R
C23 C 0.7143(3) -0.1245(2) 0.22548(10) 0.0449(9) Uani 1 1 d .
H23 H 0.7672 -0.1154 0.2362 0.054 Uiso 1 1 calc R
C24 C 0.6714(3) -0.1948(3) 0.22527(10) 0.0484(10) Uani 1 1 d .
H24 H 0.6896 -0.2445 0.2358 0.058 Uiso 1 1 calc R
C25 C 0.2584(3) -0.1535(2) 0.16788(10) 0.0496(11) Uani 1 1 d .
H25A H 0.2665 -0.1925 0.1478 0.060 Uiso 1 1 calc R
H25B H 0.2077 -0.1674 0.1814 0.060 Uiso 1 1 calc R
H25C H 0.3060 -0.1557 0.1846 0.060 Uiso 1 1 calc R
C26 C 0.5379(4) -0.2479(3) 0.19932(14) 0.0751(16) Uani 1 1 d .
H26A H 0.5121 -0.2374 0.1754 0.090 Uiso 1 1 calc R
H26B H 0.4951 -0.2490 0.2184 0.090 Uiso 1 1 calc R
H26C H 0.5665 -0.3005 0.1986 0.090 Uiso 1 1 calc R
C27 C 0.7442(3) -0.2359(2) 0.05622(12) 0.0508(10) Uani 1 1 d .
H27 H 0.7609 -0.2770 0.0394 0.061 Uiso 1 1 calc R
C28 C 0.6932(3) -0.2467(2) 0.08527(13) 0.0538(11) Uani 1 1 d .
H28 H 0.6670 -0.2962 0.0921 0.065 Uiso 1 1 calc R
C29 C 0.6856(2) -0.1711(2) 0.10378(11) 0.0432(9) Uani 1 1 d .
H29 H 0.6544 -0.1607 0.1254 0.052 Uiso 1 1 calc R
C30 C 0.7322(2) -0.1159(2) 0.08433(9) 0.0347(8) Uani 1 1 d .
C31 C 0.7457(2) -0.0305(2) 0.09169(8) 0.0294(7) Uani 1 1 d .
C32 C 0.8097(2) 0.0230(2) 0.08433(8) 0.0297(7) Uani 1 1 d .
H32 H 0.8596 0.0115 0.0714 0.036 Uiso 1 1 calc R
C33 C 0.7865(2) 0.0973(2) 0.09968(8) 0.0274(7) Uani 1 1 d .
C34 C 0.8343(2) 0.1727(2) 0.09981(8) 0.0295(7) Uani 1 1 d .
C35 C 0.9171(2) 0.1829(2) 0.10801(9) 0.0363(8) Uani 1 1 d .
H35 H 0.9538 0.1420 0.1167 0.044 Uiso 1 1 calc R
C36 C 0.9379(2) 0.2647(2) 0.10115(9) 0.0391(9) Uani 1 1 d .
H36 H 0.9906 0.2892 0.1046 0.047 Uiso 1 1 calc R
C37 C 0.8676(2) 0.3020(2) 0.08861(9) 0.0387(9) Uani 1 1 d .
H37 H 0.8633 0.3574 0.0815 0.046 Uiso 1 1 calc R
C38 C 0.8156(2) -0.1194(2) 0.02547(10) 0.0433(9) Uani 1 1 d .
H38A H 0.8567 -0.1585 0.0164 0.052 Uiso 1 1 calc R
H38B H 0.8441 -0.0708 0.0347 0.052 Uiso 1 1 calc R
H38C H 0.7784 -0.1040 0.0054 0.052 Uiso 1 1 calc R
C39 C 0.7206(2) 0.2633(2) 0.07512(11) 0.0450(9) Uani 1 1 d .
H39A H 0.6816 0.2267 0.0875 0.054 Uiso 1 1 calc R
H39B H 0.7176 0.2547 0.0485 0.054 Uiso 1 1 calc R
H39C H 0.7060 0.3198 0.0808 0.054 Uiso 1 1 calc R
C40 C 0.7607(2) 0.0823(2) 0.26966(9) 0.0415(9) Uani 1 1 d .
H40 H 0.7685 0.0555 0.2925 0.050 Uiso 1 1 calc R
C41 C 0.8186(2) 0.0903(2) 0.24261(10) 0.0435(9) Uani 1 1 d .
H41 H 0.8739 0.0705 0.2433 0.052 Uiso 1 1 calc R
C42 C 0.7813(2) 0.1336(2) 0.21330(9) 0.0381(8) Uani 1 1 d .
H42 H 0.8069 0.1480 0.1907 0.046 Uiso 1 1 calc R
C43 C 0.7017(2) 0.1507(2) 0.22354(8) 0.0309(7) Uani 1 1 d .
C44 C 0.6370(2) 0.19599(19) 0.20454(8) 0.0273(7) Uani 1 1 d .
C45 C 0.58644(19) 0.2584(2) 0.21575(8) 0.0283(7) Uani 1 1 d .
H45 H 0.5841 0.2823 0.2395 0.034 Uiso 1 1 calc R
C46 C 0.5390(2) 0.2794(2) 0.18493(8) 0.0302(7) Uani 1 1 d .
C47 C 0.4816(2) 0.3479(2) 0.18203(9) 0.0363(8) Uani 1 1 d .
C48 C 0.4959(3) 0.4266(3) 0.19241(10) 0.0503(10) Uani 1 1 d .
H48 H 0.5434 0.4464 0.2050 0.060 Uiso 1 1 calc R
C49 C 0.4268(3) 0.4731(3) 0.18082(11) 0.0602(13) Uani 1 1 d .
H49 H 0.4197 0.5301 0.1837 0.072 Uiso 1 1 calc R
C50 C 0.3722(3) 0.4205(3) 0.16474(11) 0.0616(14) Uani 1 1 d .
H50 H 0.3195 0.4347 0.1549 0.074 Uiso 1 1 calc R
C51 C 0.6091(3) 0.1103(3) 0.27631(11) 0.0595(12) Uani 1 1 d .
H51A H 0.5659 0.1020 0.2577 0.071 Uiso 1 1 calc R
H51B H 0.5967 0.1595 0.2905 0.071 Uiso 1 1 calc R
H51C H 0.6108 0.0633 0.2928 0.071 Uiso 1 1 calc R
C52 C 0.3630(3) 0.2721(3) 0.15267(13) 0.0681(14) Uani 1 1 d .
H52A H 0.3779 0.2262 0.1685 0.082 Uiso 1 1 calc R
H52B H 0.3792 0.2601 0.1273 0.082 Uiso 1 1 calc R
H52C H 0.3030 0.2811 0.1538 0.082 Uiso 1 1 calc R

loop_
_atom_site_aniso_label
_atom_site_aniso_U_11
_atom_site_aniso_U_22
_atom_site_aniso_U_33
_atom_site_aniso_U_23
_atom_site_aniso_U_13
_atom_site_aniso_U_12
N1 0.057(2) 0.0380(18) 0.0310(15) 0.0024(12) -0.0003(14) -0.0149(15)
N2 0.0342(15) 0.0325(16) 0.0235(12) 0.0005(11) -0.0068(11) -0.0063(13)
N3 0.0326(15) 0.0313(16) 0.0254(13) 0.0013(11) -0.0064(11) -0.0039(12)
N4 0.0297(15) 0.0304(16) 0.0263(13) 0.0030(11) -0.0095(11) -0.0003(12)
N5 0.0421(18) 0.053(2) 0.0320(15) 0.0053(13) -0.0060(13) -0.0220(16)
N6 0.0357(16) 0.0327(16) 0.0271(13) 0.0067(11) -0.0015(12) -0.0070(13)
N7 0.0351(16) 0.0355(17) 0.0297(14) 0.0056(12) -0.0048(12) -0.0028(13)
N8 0.060(2) 0.0348(18) 0.0411(16) 0.0087(13) -0.0132(15) -0.0101(16)
N9 0.0402(17) 0.0292(17) 0.0507(18) -0.0061(13) -0.0140(14) 0.0020(14)
N10 0.0308(15) 0.0285(16) 0.0294(13) 0.0035(11) -0.0042(11) -0.0018(12)
N11 0.0336(15) 0.0293(16) 0.0265(13) -0.0008(11) -0.0011(11) -0.0056(13)
N12 0.0401(17) 0.0303(16) 0.0319(14) 0.0017(12) 0.0000(12) -0.0034(14)
N13 0.0412(17) 0.0407(18) 0.0272(14) 0.0051(12) -0.0036(12) 0.0068(14)
N14 0.0322(15) 0.0308(16) 0.0240(13) -0.0011(11) -0.0027(11) -0.0013(12)
N15 0.0278(15) 0.0365(17) 0.0267(13) 0.0012(11) -0.0044(11) -0.0010(13)
N16 0.0318(17) 0.076(3) 0.0334(16) 0.0090(15) -0.0031(13) 0.0096(17)
C1 0.061(3) 0.042(2) 0.046(2) 0.0095(17) -0.0130(19) -0.020(2)
C2 0.060(3) 0.034(2) 0.042(2) -0.0028(16) -0.0145(18) -0.0108(19)
C3 0.045(2) 0.033(2) 0.0294(16) -0.0019(14) -0.0059(15) -0.0061(16)
C4 0.0358(18) 0.0325(19) 0.0232(15) 0.0043(13) -0.0050(13) -0.0045(15)
C5 0.0272(17) 0.0322(19) 0.0235(15) 0.0019(12) -0.0028(13) 0.0000(14)
C6 0.0342(18) 0.0308(18) 0.0222(15) 0.0028(12) -0.0042(13) 0.0011(15)
C7 0.0267(16) 0.0318(18) 0.0231(14) 0.0014(12) -0.0045(12) 0.0015(14)
C8 0.0279(16) 0.0300(18) 0.0227(14) 0.0036(12) -0.0064(12) 0.0026(14)
C9 0.0308(18) 0.040(2) 0.0295(16) 0.0028(14) -0.0052(14) -0.0044(16)
C10 0.0355(19) 0.035(2) 0.0359(18) 0.0045(14) -0.0117(15) -0.0072(16)
C11 0.040(2) 0.0289(19) 0.0282(16) 0.0001(13) -0.0122(14) -0.0028(15)
C12 0.099(4) 0.072(3) 0.037(2) -0.008(2) 0.023(2) -0.028(3)
C13 0.0349(19) 0.0308(19) 0.0275(15) 0.0024(13) -0.0059(14) 0.0016(15)
C14 0.041(2) 0.076(3) 0.045(2) 0.014(2) -0.0095(18) -0.024(2)
C15 0.036(2) 0.076(3) 0.051(2) 0.016(2) -0.0145(18) -0.012(2)
C16 0.039(2) 0.049(2) 0.0299(17) 0.0035(15) -0.0067(15) -0.0128(18)
C17 0.039(2) 0.040(2) 0.0217(15) -0.0002(13) -0.0016(14) -0.0173(16)
C18 0.0376(19) 0.0338(19) 0.0236(15) -0.0024(13) 0.0015(14) -0.0120(16)
C19 0.044(2) 0.034(2) 0.0263(16) 0.0040(13) -0.0018(15) -0.0126(16)
C20 0.043(2) 0.0272(18) 0.0284(16) 0.0017(13) -0.0037(15) -0.0049(16)
C21 0.046(2) 0.032(2) 0.0302(17) 0.0039(14) -0.0017(15) -0.0036(17)
C22 0.046(2) 0.036(2) 0.0378(18) 0.0025(15) -0.0048(16) -0.0033(18)
C23 0.052(2) 0.047(2) 0.0360(19) 0.0049(16) -0.0077(17) -0.001(2)
C24 0.062(3) 0.045(2) 0.039(2) 0.0090(16) -0.0143(19) 0.007(2)
C25 0.058(3) 0.053(3) 0.0379(19) 0.0056(17) -0.0044(18) -0.032(2)
C26 0.098(4) 0.042(3) 0.086(3) 0.021(2) -0.040(3) -0.023(3)
C27 0.052(3) 0.030(2) 0.070(3) -0.0098(19) -0.020(2) 0.0013(19)
C28 0.053(3) 0.030(2) 0.079(3) 0.005(2) -0.022(2) -0.0103(19)
C29 0.037(2) 0.036(2) 0.056(2) 0.0074(17) -0.0134(17) -0.0015(17)
C30 0.0304(18) 0.030(2) 0.0435(19) 0.0000(15) -0.0132(15) 0.0028(15)
C31 0.0315(18) 0.0319(19) 0.0250(15) 0.0008(13) -0.0089(13) 0.0034(15)
C32 0.0279(17) 0.0298(19) 0.0314(16) -0.0031(13) -0.0082(13) -0.0006(14)
C33 0.0309(17) 0.0284(18) 0.0229(14) 0.0017(12) -0.0066(13) -0.0020(14)
C34 0.0347(18) 0.0304(19) 0.0233(15) -0.0017(13) -0.0013(13) -0.0034(15)
C35 0.037(2) 0.039(2) 0.0324(17) -0.0001(14) -0.0051(15) -0.0041(17)
C36 0.044(2) 0.041(2) 0.0319(17) -0.0041(15) -0.0017(16) -0.0136(18)
C37 0.049(2) 0.033(2) 0.0337(18) -0.0009(14) 0.0008(16) -0.0135(18)
C38 0.048(2) 0.041(2) 0.041(2) -0.0081(16) -0.0066(17) 0.0037(18)
C39 0.042(2) 0.042(2) 0.052(2) 0.0118(17) -0.0066(18) 0.0006(18)
C40 0.054(2) 0.042(2) 0.0286(17) -0.0010(15) -0.0092(17) 0.0134(19)
C41 0.045(2) 0.044(2) 0.042(2) -0.0057(16) -0.0117(17) 0.0169(18)
C42 0.044(2) 0.039(2) 0.0314(17) -0.0038(15) -0.0040(15) 0.0097(17)
C43 0.0372(19) 0.0298(19) 0.0257(15) -0.0032(13) -0.0059(14) 0.0002(15)
C44 0.0303(17) 0.0269(18) 0.0248(15) 0.0021(12) -0.0018(13) -0.0027(14)
C45 0.0271(17) 0.0315(19) 0.0263(15) 0.0012(13) -0.0005(13) -0.0010(14)
C46 0.0251(17) 0.040(2) 0.0253(15) 0.0003(13) 0.0006(13) -0.0029(15)
C47 0.0291(18) 0.054(2) 0.0260(16) 0.0033(15) -0.0003(14) 0.0095(17)
C48 0.051(2) 0.054(3) 0.045(2) -0.0055(19) 0.0007(18) 0.025(2)
C49 0.072(3) 0.063(3) 0.045(2) 0.003(2) 0.007(2) 0.033(3)
C50 0.049(3) 0.099(4) 0.037(2) 0.014(2) 0.0046(19) 0.036(3)
C51 0.055(3) 0.082(3) 0.041(2) 0.025(2) 0.0086(19) 0.016(2)
C52 0.037(2) 0.101(4) 0.066(3) -0.001(3) -0.012(2) 0.000(3)

loop_
_atom_type_symbol
_atom_type_description
_atom_type_scat_dispersion_real
_atom_type_scat_dispersion_imag
_atom_type_scat_source
C C 0.0033 0.0016 'International Tables Vol C Tables 4.2.6.8 and 6.1.1.4'
N N 0.0061 0.0033 'International Tables Vol C Tables 4.2.6.8 and 6.1.1.4'
H H 0.0000 0.0000 'International Tables Vol C Tables 4.2.6.8 and 6.1.1.4'

loop_
_geom_angle_atom_site_label_1
_geom_angle_atom_site_label_2
_geom_angle_atom_site_label_3
_geom_angle
C1 N1 C4 108.2(3)
C1 N1 C12 124.9(3)
C4 N1 C12 126.9(3)
C5 N2 N3 112.3(2)
C5 N2 H2N 123.8
N3 N2 H2N 123.8
C7 N3 N2 104.9(2)
C11 N4 C8 109.1(3)
C11 N4 C13 124.1(3)
C8 N4 C13 126.8(3)
C14 N5 C17 108.2(3)
C14 N5 C25 124.3(3)
C17 N5 C25 127.5(3)
C18 N6 N7 111.9(3)
C18 N6 H6N 124.1
N7 N6 H6N 124.1
C20 N7 N6 105.4(3)
C24 N8 C21 108.4(3)
C24 N8 C26 125.0(4)
C21 N8 C26 126.3(3)
C27 N9 C30 108.6(3)
C27 N9 C38 124.8(3)
C30 N9 C38 126.3(3)
N11 N10 C31 112.2(3)
N11 N10 H10N 123.9
C31 N10 H10N 123.9
N10 N11 C33 105.5(3)
C37 N12 C34 109.1(3)
C37 N12 C39 124.7(3)
C34 N12 C39 126.1(3)
C40 N13 C43 109.1(3)
C40 N13 C51 124.2(3)
C43 N13 C51 125.3(3)
N15 N14 C44 111.9(3)
N15 N14 H14N 124.0
C44 N14 H14N 124.0
C46 N15 N14 105.2(2)
C50 N16 C47 108.3(4)
C50 N16 C52 124.5(4)
C47 N16 C52 126.9(4)
C2 C1 N1 109.4(3)
C2 C1 H1 125.3
N1 C1 H1 125.3
C1 C2 C3 107.3(3)
C1 C2 H2 126.3
C3 C2 H2 126.3
C4 C3 C2 107.7(3)
C4 C3 H3 126.1
C2 C3 H3 126.1
C3 C4 N1 107.4(3)
C3 C4 C5 130.1(3)
N1 C4 C5 122.4(3)
N2 C5 C6 106.5(3)
N2 C5 C4 121.8(3)
C6 C5 C4 131.6(3)
C5 C6 C7 105.9(3)
C5 C6 H6 127.1
C7 C6 H6 127.1
N3 C7 C6 110.4(3)
N3 C7 C8 120.2(3)
C6 C7 C8 129.4(3)
C9 C8 N4 107.5(3)
C9 C8 C7 129.8(3)
N4 C8 C7 122.7(3)
C8 C9 C10 107.5(3)
C8 C9 H9 126.2
C10 C9 H9 126.2
C11 C10 C9 107.3(3)
C11 C10 H10 126.4
C9 C10 H10 126.4
N4 C11 C10 108.6(3)
N4 C11 H11 125.7
C10 C11 H11 125.7
N1 C12 H12A 109.5
N1 C12 H12C 109.5
H12A C12 H12C 109.5
N1 C12 H12B 109.5
H12A C12 H12B 109.5
H12C C12 H12B 109.5
N4 C13 H13A 109.5
N4 C13 H13B 109.5
H13A C13 H13B 109.5
N4 C13 H13C 109.5
H13A C13 H13C 109.5
H13B C13 H13C 109.5
N5 C14 C15 109.2(4)
N5 C14 H14 125.4
C15 C14 H14 125.4
C14 C15 C16 107.4(4)
C14 C15 H15 126.3
C16 C15 H15 126.3
C17 C16 C15 107.3(3)
C17 C16 H16 126.4
C15 C16 H16 126.4
C16 C17 N5 107.8(3)
C16 C17 C18 129.9(3)
N5 C17 C18 122.3(3)
N6 C18 C19 106.4(3)
N6 C18 C17 120.2(3)
C19 C18 C17 133.3(3)
C18 C19 C20 106.0(3)
C18 C19 H19 127.0
C20 C19 H19 127.0
N7 C20 C19 110.2(3)
N7 C20 C21 119.5(3)
C19 C20 C21 130.2(3)
C22 C21 N8 107.7(3)
C22 C21 C20 129.3(3)
N8 C21 C20 123.0(3)
C21 C22 C23 107.9(3)
C21 C22 H22 126.0
C23 C22 H22 126.0
C24 C23 C22 106.4(4)
C24 C23 H23 126.8
C22 C23 H23 126.8
C23 C24 N8 109.6(4)
C23 C24 H24 125.2
N8 C24 H24 125.2
N5 C25 H25A 109.5
N5 C25 H25B 109.5
H25A C25 H25B 109.5
N5 C25 H25C 109.5
H25A C25 H25C 109.5
H25B C25 H25C 109.5
N8 C26 H26A 109.5
N8 C26 H26B 109.5
H26A C26 H26B 109.5
N8 C26 H26C 109.5
H26A C26 H26C 109.5
H26B C26 H26C 109.5
C28 C27 N9 108.7(4)
C28 C27 H27 125.6
N9 C27 H27 125.6
C27 C28 C29 108.0(4)
C27 C28 H28 126.0
C29 C28 H28 126.0
C30 C29 C28 106.7(4)
C30 C29 H29 126.7
C28 C29 H29 126.7
C29 C30 N9 108.0(3)
C29 C30 C31 128.9(3)
N9 C30 C31 123.1(3)
N10 C31 C32 106.0(3)
N10 C31 C30 120.1(3)
C32 C31 C30 133.9(3)
C31 C32 C33 106.2(3)
C31 C32 H32 126.9
C33 C32 H32 126.9
N11 C33 C32 110.2(3)
N11 C33 C34 122.7(3)
C32 C33 C34 127.1(3)
N12 C34 C35 107.3(3)
N12 C34 C33 124.5(3)
C35 C34 C33 128.0(3)
C34 C35 C36 107.9(3)
C34 C35 H35 126.0
C36 C35 H35 126.0
C37 C36 C35 107.0(3)
C37 C36 H36 126.5
C35 C36 H36 126.5
N12 C37 C36 108.7(3)
N12 C37 H37 125.6
C36 C37 H37 125.6
N9 C38 H38A 109.5
N9 C38 H38B 109.5
H38A C38 H38B 109.5
N9 C38 H38C 109.5
H38A C38 H38C 109.5
H38B C38 H38C 109.5
N12 C39 H39A 109.5
N12 C39 H39B 109.5
H39A C39 H39B 109.5
N12 C39 H39C 109.5
H39A C39 H39C 109.5
H39B C39 H39C 109.5
C41 C40 N13 108.2(3)
C41 C40 H40 125.9
N13 C40 H40 125.9
C40 C41 C42 107.6(3)
C40 C41 H41 126.2
C42 C41 H41 126.2
C43 C42 C41 107.3(3)
C43 C42 H42 126.4
C41 C42 H42 126.4
C42 C43 N13 107.9(3)
C42 C43 C44 130.5(3)
N13 C43 C44 121.6(3)
N14 C44 C45 106.8(3)
N14 C44 C43 121.4(3)
C45 C44 C43 131.8(3)
C44 C45 C46 105.8(3)
C44 C45 H45 127.1
C46 C45 H45 127.1
N15 C46 C45 110.4(3)
N15 C46 C47 122.8(3)
C45 C46 C47 126.4(3)
C48 C47 N16 108.5(3)
C48 C47 C46 127.1(3)
N16 C47 C46 124.3(4)
C47 C48 C49 107.2(4)
C47 C48 H48 126.4
C49 C48 H48 126.4
C50 C49 C48 107.0(4)
C50 C49 H49 126.5
C48 C49 H49 126.5
N16 C50 C49 108.9(4)
N16 C50 H50 125.5
C49 C50 H50 125.5
N13 C51 H51A 109.5
N13 C51 H51B 109.5
H51A C51 H51B 109.5
N13 C51 H51C 109.5
H51A C51 H51C 109.5
H51B C51 H51C 109.5
N16 C52 H52A 109.5
N16 C52 H52B 109.5
H52A C52 H52B 109.5
N16 C52 H52C 109.5
H52A C52 H52C 109.5
H52B C52 H52C 109.5

loop_
_geom_bond_atom_site_label_1
_geom_bond_atom_site_label_2
_geom_bond_distance
N1 C1 1.364(5)
N1 C4 1.388(4)
N1 C12 1.452(5)
N2 C5 1.348(4)
N2 N3 1.362(4)
N2 H2N 0.8800
N3 C7 1.352(4)
N4 C11 1.363(4)
N4 C8 1.380(4)
N4 C13 1.468(4)
N5 C14 1.355(5)
N5 C17 1.385(4)
N5 C25 1.453(5)
N6 C18 1.350(4)
N6 N7 1.361(4)
N6 H6N 0.8800
N7 C20 1.349(4)
N8 C24 1.366(5)
N8 C21 1.373(5)
N8 C26 1.460(5)
N9 C27 1.368(5)
N9 C30 1.381(5)
N9 C38 1.454(5)
N10 N11 1.348(4)
N10 C31 1.358(4)
N10 H10N 0.8800
N11 C33 1.350(4)
N12 C37 1.365(4)
N12 C34 1.374(4)
N12 C39 1.461(5)
N13 C40 1.366(5)
N13 C43 1.375(4)
N13 C51 1.464(5)
N14 N15 1.353(4)
N14 C44 1.357(4)
N14 H14N 0.8800
N15 C46 1.349(4)
N16 C50 1.365(6)
N16 C47 1.375(4)
N16 C52 1.442(6)
C1 C2 1.357(5)
C1 H1 0.9500
C2 C3 1.404(5)
C2 H2 0.9500
C3 C4 1.379(5)
C3 H3 0.9500
C4 C5 1.450(5)
C5 C6 1.385(4)
C6 C7 1.400(4)
C6 H6 0.9500
C7 C8 1.456(4)
C8 C9 1.375(5)
C9 C10 1.416(5)
C9 H9 0.9500
C10 C11 1.364(5)
C10 H10 0.9500
C11 H11 0.9500
C12 H12A 0.9800
C12 H12C 0.9800
C12 H12B 0.9800
C13 H13A 0.9800
C13 H13B 0.9800
C13 H13C 0.9800
C14 C15 1.358(6)
C14 H14 0.9500
C15 C16 1.405(5)
C15 H15 0.9500
C16 C17 1.370(5)
C16 H16 0.9500
C17 C18 1.444(5)
C18 C19 1.389(5)
C19 C20 1.394(5)
C19 H19 0.9500
C20 C21 1.459(5)
C21 C22 1.362(5)
C22 C23 1.421(5)
C22 H22 0.9500
C23 C24 1.348(6)
C23 H23 0.9500
C24 H24 0.9500
C25 H25A 0.9800
C25 H25B 0.9800
C25 H25C 0.9800
C26 H26A 0.9800
C26 H26B 0.9800
C26 H26C 0.9800
C27 C28 1.351(6)
C27 H27 0.9500
C28 C29 1.419(6)
C28 H28 0.9500
C29 C30 1.376(5)
C29 H29 0.9500
C30 C31 1.446(5)
C31 C32 1.384(5)
C32 C33 1.395(4)
C32 H32 0.9500
C33 C34 1.461(5)
C34 C35 1.380(5)
C35 C36 1.408(5)
C35 H35 0.9500
C36 C37 1.367(5)
C36 H36 0.9500
C37 H37 0.9500
C38 H38A 0.9800
C38 H38B 0.9800
C38 H38C 0.9800
C39 H39A 0.9800
C39 H39B 0.9800
C39 H39C 0.9800
C40 C41 1.363(5)
C40 H40 0.9500
C41 C42 1.415(5)
C41 H41 0.9500
C42 C43 1.367(5)
C42 H42 0.9500
C43 C44 1.456(5)
C44 C45 1.373(4)
C45 C46 1.401(4)
C45 H45 0.9500
C46 C47 1.463(5)
C47 C48 1.368(6)
C48 C49 1.416(6)
C48 H48 0.9500
C49 C50 1.367(7)
C49 H49 0.9500
C50 H50 0.9500
C51 H51A 0.9800
C51 H51B 0.9800
C51 H51C 0.9800
C52 H52A 0.9800
C52 H52B 0.9800
C52 H52C 0.9800

loop_
_geom_torsion_atom_site_label_1
_geom_torsion_atom_site_label_2
_geom_torsion_atom_site_label_3
_geom_torsion_atom_site_label_4
_geom_torsion
C5 N2 N3 C7 -0.3(3)
C18 N6 N7 C20 -0.3(4)
C31 N10 N11 C33 0.3(3)
C44 N14 N15 C46 -1.2(3)
C4 N1 C1 C2 -0.2(5)
C12 N1 C1 C2 -178.6(4)
N1 C1 C2 C3 0.9(5)
C1 C2 C3 C4 -1.3(4)
C2 C3 C4 N1 1.2(4)
C2 C3 C4 C5 -174.3(3)
C1 N1 C4 C3 -0.6(4)
C12 N1 C4 C3 177.7(4)
C1 N1 C4 C5 175.3(3)
C12 N1 C4 C5 -6.4(6)
N3 N2 C5 C6 -0.1(4)
N3 N2 C5 C4 175.7(3)
C3 C4 C5 N2 -37.1(5)
N1 C4 C5 N2 148.0(3)
C3 C4 C5 C6 137.5(4)
N1 C4 C5 C6 -37.3(6)
N2 C5 C6 C7 0.5(4)
C4 C5 C6 C7 -174.7(3)
N2 N3 C7 C6 0.6(3)
N2 N3 C7 C8 -178.3(3)
C5 C6 C7 N3 -0.7(4)
C5 C6 C7 C8 178.1(3)
C11 N4 C8 C9 -0.7(4)
C13 N4 C8 C9 178.3(3)
C11 N4 C8 C7 176.3(3)
C13 N4 C8 C7 -4.8(5)
N3 C7 C8 C9 33.7(5)
C6 C7 C8 C9 -145.0(4)
N3 C7 C8 N4 -142.5(3)
C6 C7 C8 N4 38.8(5)
N4 C8 C9 C10 0.2(4)
C7 C8 C9 C10 -176.5(3)
C8 C9 C10 C11 0.3(4)
C8 N4 C11 C10 0.9(4)
C13 N4 C11 C10 -178.1(3)
C9 C10 C11 N4 -0.8(4)
C17 N5 C14 C15 -0.6(4)
C25 N5 C14 C15 179.3(3)
N5 C14 C15 C16 0.8(5)
C14 C15 C16 C17 -0.6(4)
C15 C16 C17 N5 0.3(4)
C15 C16 C17 C18 -179.9(3)
C14 N5 C17 C16 0.2(4)
C25 N5 C17 C16 -179.7(3)
C14 N5 C17 C18 -179.7(3)
C25 N5 C17 C18 0.5(5)
N7 N6 C18 C19 0.2(4)
N7 N6 C18 C17 177.5(3)
C16 C17 C18 N6 -28.8(5)
N5 C17 C18 N6 151.0(3)
C16 C17 C18 C19 147.8(4)
N5 C17 C18 C19 -32.4(6)
N6 C18 C19 C20 0.1(4)
C17 C18 C19 C20 -176.8(4)
N6 N7 C20 C19 0.4(4)
N6 N7 C20 C21 -177.7(3)
C18 C19 C20 N7 -0.3(4)
C18 C19 C20 C21 177.5(3)
C24 N8 C21 C22 -1.0(4)
C26 N8 C21 C22 -174.6(4)
C24 N8 C21 C20 179.4(3)
C26 N8 C21 C20 5.8(6)
N7 C20 C21 C22 41.2(5)
C19 C20 C21 C22 -136.4(4)
N7 C20 C21 N8 -139.3(3)
C19 C20 C21 N8 43.0(6)
N8 C21 C22 C23 0.6(4)
C20 C21 C22 C23 -179.8(3)
C21 C22 C23 C24 0.0(4)
C22 C23 C24 N8 -0.6(4)
C21 N8 C24 C23 1.0(4)
C26 N8 C24 C23 174.7(4)
C30 N9 C27 C28 1.1(4)
C38 N9 C27 C28 -173.2(3)
N9 C27 C28 C29 -1.4(5)
C27 C28 C29 C30 1.1(4)
C28 C29 C30 N9 -0.4(4)
C28 C29 C30 C31 -179.6(3)
C27 N9 C30 C29 -0.4(4)
C38 N9 C30 C29 173.8(3)
C27 N9 C30 C31 178.8(3)
C38 N9 C30 C31 -6.9(5)
N11 N10 C31 C32 -0.5(3)
N11 N10 C31 C30 178.3(3)
C29 C30 C31 N10 -26.9(5)
N9 C30 C31 N10 154.0(3)
C29 C30 C31 C32 151.5(4)
N9 C30 C31 C32 -27.6(6)
N10 C31 C32 C33 0.5(3)
C30 C31 C32 C33 -178.0(3)
N10 N11 C33 C32 0.0(3)
N10 N11 C33 C34 -179.1(3)
C31 C32 C33 N11 -0.3(3)
C31 C32 C33 C34 178.7(3)
C37 N12 C34 C35 0.2(3)
C39 N12 C34 C35 177.6(3)
C37 N12 C34 C33 -174.3(3)
C39 N12 C34 C33 3.2(5)
N11 C33 C34 N12 -53.5(4)
C32 C33 C34 N12 127.6(4)
N11 C33 C34 C35 133.2(4)
C32 C33 C34 C35 -45.7(5)
N12 C34 C35 C36 0.3(4)
C33 C34 C35 C36 174.5(3)
C34 C35 C36 C37 -0.6(4)
C34 N12 C37 C36 -0.6(4)
C39 N12 C37 C36 -178.1(3)
C35 C36 C37 N12 0.7(4)
C43 N13 C40 C41 0.6(4)
C51 N13 C40 C41 167.5(4)
N13 C40 C41 C42 -0.4(4)
C40 C41 C42 C43 0.1(4)
C41 C42 C43 N13 0.2(4)
C41 C42 C43 C44 177.7(3)
C40 N13 C43 C42 -0.5(4)
C51 N13 C43 C42 -167.2(4)
C40 N13 C43 C44 -178.2(3)
C51 N13 C43 C44 15.0(5)
N15 N14 C44 C45 1.3(4)
N15 N14 C44 C43 -177.3(3)
C42 C43 C44 N14 48.6(5)
N13 C43 C44 N14 -134.2(3)
C42 C43 C44 C45 -129.6(4)
N13 C43 C44 C45 47.6(5)
N14 C44 C45 C46 -0.8(3)
C43 C44 C45 C46 177.6(3)
N14 N15 C46 C45 0.7(4)
N14 N15 C46 C47 174.7(3)
C44 C45 C46 N15 0.1(4)
C44 C45 C46 C47 -173.6(3)
C50 N16 C47 C48 0.0(4)
C52 N16 C47 C48 -174.3(4)
C50 N16 C47 C46 -174.9(3)
C52 N16 C47 C46 10.8(5)
N15 C46 C47 C48 -125.9(4)
C45 C46 C47 C48 47.1(5)
N15 C46 C47 N16 48.0(5)
C45 C46 C47 N16 -139.0(3)
N16 C47 C48 C49 -1.0(4)
C46 C47 C48 C49 173.7(3)
C47 C48 C49 C50 1.6(4)
C47 N16 C50 C49 1.0(4)
C52 N16 C50 C49 175.5(4)
C48 C49 C50 N16 -1.6(4)

loop_
_cod_related_entry_id
_cod_related_entry_database
_cod_related_entry_code
1 ChemSpider 21431422
